data_4326652
loop_
_publ_author_name
'Yves Canac'
'Nathalie Debono'
'Christine Lepetit'
'Carine Duhayon'
'Remi Chauvin'

_publ_contact_author_address
; 
Centre National de Recherche Scientifique
Laboratoire de Chimie de Coordination
205, route de Narbonne
31077 - Toulouse cedex 04
;
_publ_contact_author_email canac@lcc-toulouse.fr
_publ_contact_author_name 'Yves Canac'
_publ_section_title
;
 Flexible Diphosphine Ligands with Overall Charges of 0, +1, and +2:
 Critical Role of the Electrostatics in Favoring Trans over Cis
 Coordination
;
_journal_name_full 'Inorganic Chemistry'
_journal_page_first 10810
_journal_page_last 10819
_journal_paper_doi 10.1021/ic201342z
_journal_volume 50
_journal_year 2011
_chemical_formula_moiety 'C37 H31 Cl2 N4 P2 Pd, C F3 O3 S, 3(H2 O)'
_chemical_formula_sum 'C38 H37 Cl2 F3 N4 O6 P2 Pd S'
_chemical_formula_weight 974.05
_space_group_IT_number 14
_symmetry_cell_setting monoclinic
_symmetry_space_group_name_Hall '-P 2ybc'
_symmetry_space_group_name_H-M 'P 1 21/c 1'
_atom_sites_solution_hydrogens geom
_atom_sites_solution_primary direct
_audit_creation_date 09-11-17
_audit_creation_method CRYSTALS_ver_12.86
_cell_angle_alpha 90
_cell_angle_beta 93.916(5)
_cell_angle_gamma 90
_cell_formula_units_Z 4
_cell_length_a 9.3420(4)
_cell_length_b 26.2671(8)
_cell_length_c 17.4220(5)
_cell_measurement_reflns_used 6235
_cell_measurement_temperature 180
_cell_measurement_theta_max 28
_cell_measurement_theta_min 2
_cell_volume 4265.2(3)
_computing_cell_refinement 'Apex2 (Bruker AXS, 2006)'
_computing_data_collection 'Apex2 (Bruker AXS, 2006)'
_computing_data_reduction 'Apex2 (Bruker AXS, 2006)'
_computing_molecular_graphics 'CAMERON (Watkin et al., 1996)'
_computing_publication_material 'CRYSTALS (Betteridge et al., 2003)'
_computing_structure_refinement 'CRYSTALS (Betteridge et al., 2003)'
_computing_structure_solution 'SIR92 (Altomare et al., 1994)'
_diffrn_ambient_temperature 180
_diffrn_measured_fraction_theta_full 0.999
_diffrn_measured_fraction_theta_max 0.999
_diffrn_measurement_device 'Bruker Kappa Apex2'
_diffrn_measurement_device_type Area
_diffrn_measurement_method '\f & \w scans'
_diffrn_radiation_monochromator graphite
_diffrn_radiation_type 'Mo K\a'
_diffrn_radiation_wavelength 0.71073
_diffrn_reflns_av_R_equivalents 0.081
_diffrn_reflns_limit_h_max 12
_diffrn_reflns_limit_h_min -12
_diffrn_reflns_limit_k_max 25
_diffrn_reflns_limit_k_min -34
_diffrn_reflns_limit_l_max 22
_diffrn_reflns_limit_l_min -22
_diffrn_reflns_number 46239
_diffrn_reflns_theta_full 28.028
_diffrn_reflns_theta_max 28.028
_diffrn_reflns_theta_min 1.405
_diffrn_standards_number 0
_exptl_absorpt_coefficient_mu 0.746
_exptl_absorpt_correction_T_max 0.86
_exptl_absorpt_correction_T_min 0.81
_exptl_absorpt_correction_type multi-scan
_exptl_absorpt_process_details 'Blessing, acta cryst. (1995), a51, 33-38'
_exptl_crystal_colour yellow
_exptl_crystal_density_diffrn 1.517
_exptl_crystal_description block
_exptl_crystal_F_000 1952
_exptl_crystal_size_max 0.25
_exptl_crystal_size_mid 0.20
_exptl_crystal_size_min 0.20
_refine_diff_density_max 1.14
_refine_diff_density_min -0.63
_refine_ls_extinction_method none
_refine_ls_goodness_of_fit_ref 0.9586
_refine_ls_hydrogen_treatment constr
_refine_ls_matrix_type full
_refine_ls_number_parameters 511
_refine_ls_number_reflns 6247
_refine_ls_number_restraints 0
_refine_ls_R_factor_all 0.0981
_refine_ls_R_factor_gt 0.0592
_refine_ls_shift/su_max 0.000354
_refine_ls_structure_factor_coef F
_refine_ls_weighting_details
;
 Method, part 1, Chebychev polynomial, (Watkin, 1994, Prince, 1982) 
 [weight] = 1.0/[A~0~*T~0~(x)+A~1~*T~1~(x) ... +A~n-1~]*T~n-1~(x)] 
 where A~i~ are the Chebychev coefficients listed below and x= Fcalc/Fmax 
 Method = Robust Weighting (Prince, 1982) 
 W = [weight] * [1-(deltaF/6*sigmaF)^2^]^2^ 
 A~i~ are: 
 2.19 -0.385 1.50 
;
_refine_ls_weighting_scheme calc
_refine_ls_wR_factor_all 0.0775
_refine_ls_wR_factor_gt 0.0585
_refine_ls_wR_factor_ref 0.0551
_reflns_limit_h_max 12
_reflns_limit_h_min -12
_reflns_limit_k_max 34
_reflns_limit_k_min 0
_reflns_limit_l_max 22
_reflns_limit_l_min 0
_reflns_number_gt 7059
_reflns_number_total 10316
_reflns_threshold_expression I>2.0\s(I)
_oxford_refine_ls_r_factor_ref 0.0518
_oxford_reflns_number_all 10284
_oxford_reflns_threshold_expression_ref I>3.0\s(I)
_oxford_structure_analysis_title 'unsorted_0m in P2(1)/c'
_cod_data_source_file ic201342z_si_002_1.cif
_cod_data_source_block globalcpd5
_cod_original_cell_volume 4265.1(3)
_cod_original_sg_symbol_H-M 'P 1 21/c 1 '
_cod_original_formula_sum 'C38 H37 Cl2 F3 N4 O6 P2 Pd1 S1'
_cod_database_code 4326652

loop_
_symmetry_equiv_pos_as_xyz
x,y,z
-x,-y,-z
-x,y+1/2,-z+1/2
x,-y+1/2,z+1/2

loop_
_atom_site_label
_atom_site_type_symbol
_atom_site_fract_x
_atom_site_fract_y
_atom_site_fract_z
_atom_site_U_iso_or_equiv
_atom_site_occupancy
_atom_site_adp_type
_atom_site_refinement_flags_posn
Pd1 Pd 0.01798(4) 0.163605(13) 0.11027(2) 0.0155 1.0000 Uani .
P1 P 0.24491(12) 0.15432(4) 0.16811(7) 0.0151 1.0000 Uani .
P2 P 0.06372(12) 0.23435(4) 0.03828(7) 0.0158 1.0000 Uani .
C1 C 0.3812(4) 0.11714(17) 0.1217(3) 0.0145 1.0000 Uani .
C2 C 0.4932(5) 0.07110(18) 0.0370(3) 0.0198 1.0000 Uani .
C3 C 0.5852(5) 0.07764(18) 0.0994(3) 0.0198 1.0000 Uani .
C4 C 0.2446(5) 0.09527(18) -0.0032(3) 0.0171 1.0000 Uani .
C5 C 0.1719(5) 0.04985(19) -0.0169(3) 0.0245 1.0000 Uani .
C6 C 0.0613(6) 0.0485(2) -0.0749(3) 0.0272 1.0000 Uani .
C7 C 0.0261(5) 0.0918(2) -0.1175(3) 0.0270 1.0000 Uani .
C8 C 0.1008(5) 0.13666(19) -0.1036(3) 0.0225 1.0000 Uani .
C9 C 0.2093(5) 0.13931(18) -0.0456(3) 0.0175 1.0000 Uani .
C10 C 0.2379(5) 0.23039(18) -0.0019(3) 0.0182 1.0000 Uani .
C11 C 0.4219(5) 0.1953(2) -0.0568(3) 0.0258 1.0000 Uani .
C12 C 0.4462(5) 0.2457(2) -0.0425(3) 0.0262 1.0000 Uani .
C13 C -0.0500(5) 0.24682(18) -0.0503(3) 0.0196 1.0000 Uani .
C14 C -0.1551(5) 0.2139(2) -0.0821(3) 0.0250 1.0000 Uani .
C15 C -0.2278(6) 0.2256(2) -0.1521(3) 0.0328 1.0000 Uani .
C16 C -0.1955(6) 0.2690(2) -0.1917(3) 0.0355 1.0000 Uani .
C17 C -0.0906(6) 0.3021(2) -0.1611(3) 0.0352 1.0000 Uani .
C18 C -0.0179(6) 0.2908(2) -0.0902(3) 0.0276 1.0000 Uani .
C19 C 0.0548(5) 0.29362(18) 0.0914(3) 0.0184 1.0000 Uani .
C20 C -0.0524(7) 0.2980(2) 0.1424(4) 0.0378 1.0000 Uani .
C21 C -0.0752(8) 0.3435(2) 0.1808(4) 0.0489 1.0000 Uani .
C22 C 0.0122(7) 0.3851(2) 0.1689(4) 0.0379 1.0000 Uani .
C23 C 0.1222(7) 0.3809(2) 0.1208(3) 0.0349 1.0000 Uani .
C24 C 0.1440(6) 0.3358(2) 0.0821(3) 0.0298 1.0000 Uani .
C25 C 0.3328(5) 0.21535(17) 0.1843(3) 0.0168 1.0000 Uani .
C26 C 0.4596(5) 0.22831(18) 0.1505(3) 0.0212 1.0000 Uani .
C27 C 0.5224(5) 0.2746(2) 0.1634(3) 0.0277 1.0000 Uani .
C28 C 0.4626(6) 0.3095(2) 0.2116(3) 0.0320 1.0000 Uani .
C29 C 0.3338(6) 0.2981(2) 0.2445(3) 0.0292 1.0000 Uani .
C30 C 0.2690(5) 0.25128(19) 0.2311(3) 0.0233 1.0000 Uani .
C31 C 0.2564(5) 0.12130(18) 0.2610(3) 0.0202 1.0000 Uani .
C32 C 0.2438(5) 0.0685(2) 0.2601(3) 0.0257 1.0000 Uani .
C33 C 0.2610(7) 0.0413(2) 0.3290(3) 0.0361 1.0000 Uani .
C34 C 0.2905(9) 0.0671(3) 0.3981(4) 0.0495 1.0000 Uani .
C35 C 0.3055(8) 0.1193(2) 0.3975(3) 0.0416 1.0000 Uani .
C36 C 0.2876(6) 0.1470(2) 0.3305(3) 0.0293 1.0000 Uani .
C37 C 0.5810(5) 0.11917(19) 0.2279(3) 0.0212 1.0000 Uani .
C38 C 0.4506(7) 0.0419(2) 0.7858(4) 0.0403 1.0000 Uani .
N1 N 0.5151(4) 0.10552(15) 0.1517(2) 0.0176 1.0000 Uani .
N2 N 0.3678(4) 0.09548(14) 0.0509(2) 0.0162 1.0000 Uani .
N3 N 0.2876(4) 0.18552(14) -0.0318(2) 0.0166 1.0000 Uani .
N4 N 0.3324(4) 0.26730(16) -0.0089(3) 0.0234 1.0000 Uani .
Cl1 Cl -0.04893(13) 0.08807(5) 0.16818(9) 0.0339 1.0000 Uani .
Cl2 Cl -0.22399(12) 0.18326(5) 0.08844(8) 0.0254 1.0000 Uani .
F1 F 0.4569(4) -0.00241(14) 0.7513(3) 0.0534 1.0000 Uani .
F2 F 0.3943(6) 0.07493(16) 0.7340(4) 0.0843 1.0000 Uani .
F3 F 0.3576(5) 0.0365(2) 0.8406(4) 0.0833 1.0000 Uani .
S1 S 0.62454(15) 0.06263(5) 0.82813(8) 0.0273 1.0000 Uani .
O1 O 0.7103(5) 0.0682(2) 0.7644(3) 0.0497 1.0000 Uani .
O2 O 0.6621(5) 0.02151(17) 0.8801(3) 0.0463 1.0000 Uani .
O3 O 0.5915(6) 0.10951(17) 0.8650(3) 0.0547 1.0000 Uani .
O4 O 0.0016(11) 0.5134(4) 0.0192(6) 0.052(2) 0.5000 Uiso .
O5 O 0.6974(9) 0.3584(3) 0.0050(5) 0.0365(18) 0.5000 Uiso .
O6 O 0.6250(13) 0.4066(5) 0.0604(7) 0.065(3) 0.5000 Uiso .
O7 O 0.2266(15) 0.5292(5) 0.1324(8) 0.071(4) 0.4500 Uiso .
O8 O 0.5230(14) 0.4366(5) 0.0633(7) 0.071(3) 0.5000 Uiso .
O9 O 0.2616(16) 0.5669(6) 0.0827(9) 0.099(4) 0.5500 Uiso .
H21 H 0.5124 0.0535 -0.0078 0.0251 1.0000 Uiso R
H31 H 0.6787 0.0654 0.1067 0.0240 1.0000 Uiso R
H51 H 0.1967 0.0212 0.0122 0.0301 1.0000 Uiso R
H61 H 0.0104 0.0185 -0.0842 0.0350 1.0000 Uiso R
H71 H -0.0477 0.0906 -0.1566 0.0320 1.0000 Uiso R
H81 H 0.0793 0.1656 -0.1332 0.0281 1.0000 Uiso R
H111 H 0.4830 0.1721 -0.0782 0.0330 1.0000 Uiso R
H121 H 0.5280 0.2635 -0.0539 0.0311 1.0000 Uiso R
H141 H -0.1781 0.1843 -0.0564 0.0311 1.0000 Uiso R
H151 H -0.2978 0.2036 -0.1727 0.0390 1.0000 Uiso R
H161 H -0.2449 0.2764 -0.2386 0.0421 1.0000 Uiso R
H171 H -0.0670 0.3309 -0.1884 0.0431 1.0000 Uiso R
H181 H 0.0509 0.3133 -0.0693 0.0328 1.0000 Uiso R
H201 H -0.1109 0.2699 0.1510 0.0462 1.0000 Uiso R
H211 H -0.1487 0.3463 0.2142 0.0590 1.0000 Uiso R
H221 H -0.0042 0.4158 0.1935 0.0460 1.0000 Uiso R
H231 H 0.1838 0.4084 0.1139 0.0411 1.0000 Uiso R
H241 H 0.2192 0.3333 0.0499 0.0369 1.0000 Uiso R
H261 H 0.5014 0.2048 0.1189 0.0259 1.0000 Uiso R
H271 H 0.6065 0.2828 0.1393 0.0351 1.0000 Uiso R
H281 H 0.5079 0.3406 0.2218 0.0389 1.0000 Uiso R
H291 H 0.2916 0.3220 0.2754 0.0361 1.0000 Uiso R
H301 H 0.1835 0.2433 0.2530 0.0290 1.0000 Uiso R
H321 H 0.2241 0.0515 0.2135 0.0321 1.0000 Uiso R
H331 H 0.2532 0.0060 0.3284 0.0420 1.0000 Uiso R
H341 H 0.2989 0.0493 0.4440 0.0620 1.0000 Uiso R
H351 H 0.3287 0.1360 0.4437 0.0492 1.0000 Uiso R
H361 H 0.2954 0.1824 0.3305 0.0351 1.0000 Uiso R
H371 H 0.6828 0.1149 0.2276 0.0340 1.0000 Uiso R
H372 H 0.5589 0.1538 0.2396 0.0339 1.0000 Uiso R
H373 H 0.5444 0.0971 0.2657 0.0341 1.0000 Uiso R

loop_
_atom_site_aniso_label
_atom_site_aniso_U_11
_atom_site_aniso_U_22
_atom_site_aniso_U_33
_atom_site_aniso_U_23
_atom_site_aniso_U_13
_atom_site_aniso_U_12
Pd1 0.01095(14) 0.01481(15) 0.02089(16) 0.00091(16) 0.00201(10) 0.00019(14)
P1 0.0131(5) 0.0144(6) 0.0179(5) -0.0005(4) 0.0013(4) 0.0018(4)
P2 0.0123(5) 0.0161(5) 0.0193(6) 0.0012(4) 0.0018(4) 0.0015(4)
C1 0.0108(18) 0.015(2) 0.018(2) -0.0009(17) -0.0018(16) 0.0009(15)
C2 0.015(2) 0.023(2) 0.022(2) -0.0012(19) 0.0049(17) 0.0036(17)
C3 0.0099(19) 0.020(2) 0.030(3) -0.0009(19) 0.0040(17) -0.0003(16)
C4 0.015(2) 0.019(2) 0.018(2) -0.0040(18) 0.0014(17) -0.0005(17)
C5 0.028(2) 0.019(2) 0.026(3) 0.000(2) -0.001(2) -0.0016(19)
C6 0.022(2) 0.029(3) 0.030(3) -0.004(2) 0.003(2) -0.009(2)
C7 0.017(2) 0.035(3) 0.028(3) -0.002(2) -0.0079(19) -0.002(2)
C8 0.023(2) 0.023(3) 0.022(2) -0.0005(19) 0.0024(19) 0.0018(19)
C9 0.015(2) 0.020(2) 0.018(2) 0.0007(18) 0.0064(17) -0.0003(17)
C10 0.016(2) 0.016(2) 0.022(2) 0.0040(18) 0.0004(17) 0.0023(17)
C11 0.020(2) 0.031(3) 0.027(3) 0.000(2) 0.007(2) -0.001(2)
C12 0.018(2) 0.025(3) 0.037(3) 0.007(2) 0.006(2) -0.0008(19)
C13 0.013(2) 0.022(2) 0.023(2) 0.0032(19) -0.0012(17) 0.0031(17)
C14 0.019(2) 0.033(3) 0.023(2) 0.001(2) 0.0018(19) 0.000(2)
C15 0.025(3) 0.040(3) 0.032(3) -0.009(2) -0.006(2) 0.000(2)
C16 0.033(3) 0.046(3) 0.026(3) 0.002(3) -0.006(2) 0.012(3)
C17 0.037(3) 0.041(3) 0.028(3) 0.014(2) -0.002(2) 0.001(3)
C18 0.029(3) 0.029(3) 0.024(3) 0.006(2) -0.005(2) -0.001(2)
C19 0.020(2) 0.017(2) 0.018(2) -0.0015(17) -0.0008(17) 0.0003(17)
C20 0.038(3) 0.033(3) 0.045(4) -0.013(3) 0.019(3) -0.004(2)
C21 0.051(4) 0.033(3) 0.066(5) -0.022(3) 0.032(3) 0.001(3)
C22 0.054(4) 0.022(3) 0.039(3) -0.014(2) 0.008(3) 0.004(3)
C23 0.045(3) 0.024(3) 0.036(3) -0.003(2) 0.004(3) -0.007(2)
C24 0.031(3) 0.026(3) 0.033(3) 0.000(2) 0.006(2) -0.005(2)
C25 0.015(2) 0.015(2) 0.019(2) -0.0005(17) -0.0040(17) 0.0020(16)
C26 0.018(2) 0.018(2) 0.028(2) 0.0001(19) 0.0025(19) 0.0044(17)
C27 0.019(2) 0.025(3) 0.038(3) 0.002(2) -0.003(2) -0.0035(19)
C28 0.035(3) 0.018(3) 0.041(3) -0.003(2) -0.014(2) -0.008(2)
C29 0.035(3) 0.022(2) 0.030(3) -0.006(2) -0.006(2) 0.009(2)
C30 0.025(2) 0.024(2) 0.020(2) -0.0009(19) -0.0006(19) 0.0062(19)
C31 0.017(2) 0.021(2) 0.023(2) 0.0002(19) 0.0015(18) 0.0035(17)
C32 0.024(2) 0.028(3) 0.025(3) -0.001(2) 0.005(2) 0.005(2)
C33 0.058(4) 0.019(3) 0.033(3) 0.008(2) 0.014(3) 0.008(2)
C34 0.082(5) 0.042(4) 0.027(3) 0.011(3) 0.017(3) 0.013(4)
C35 0.078(5) 0.025(3) 0.023(3) 0.001(2) 0.011(3) 0.010(3)
C36 0.035(3) 0.028(3) 0.026(3) -0.002(2) 0.010(2) 0.004(2)
C37 0.017(2) 0.021(2) 0.025(2) -0.0024(19) -0.0018(18) 0.0037(18)
C38 0.038(3) 0.019(3) 0.064(4) 0.008(3) 0.007(3) 0.005(2)
N1 0.0141(17) 0.0164(19) 0.022(2) -0.0017(15) 0.0008(15) -0.0014(14)
N2 0.0179(18) 0.0109(17) 0.0198(19) 0.0005(15) 0.0012(14) 0.0020(14)
N3 0.0136(17) 0.0149(17) 0.0213(19) 0.0003(15) 0.0009(14) 0.0008(14)
N4 0.0175(19) 0.019(2) 0.034(2) 0.0013(18) 0.0037(17) -0.0036(15)
Cl1 0.0195(6) 0.0236(6) 0.0582(9) 0.0166(6) -0.0010(6) -0.0047(5)
Cl2 0.0127(5) 0.0272(6) 0.0365(7) 0.0071(5) 0.0032(4) 0.0017(4)
F1 0.051(2) 0.0309(19) 0.078(3) -0.0094(19) -0.002(2) -0.0082(17)
F2 0.081(3) 0.037(2) 0.127(5) 0.031(3) -0.056(3) -0.013(2)
F3 0.041(2) 0.093(4) 0.120(5) -0.010(3) 0.038(3) 0.000(2)
S1 0.0356(7) 0.0191(6) 0.0277(6) 0.0006(5) 0.0067(5) 0.0017(5)
O1 0.052(3) 0.061(3) 0.038(2) -0.011(2) 0.017(2) -0.026(2)
O2 0.055(3) 0.032(2) 0.051(3) 0.012(2) -0.005(2) 0.007(2)
O3 0.081(4) 0.027(2) 0.056(3) -0.012(2) 0.005(3) 0.014(2)

loop_
_atom_type_symbol
_atom_type_scat_dispersion_real
_atom_type_scat_dispersion_imag
_atom_type_scat_Cromer_Mann_a1
_atom_type_scat_Cromer_Mann_b1
_atom_type_scat_Cromer_Mann_a2
_atom_type_scat_Cromer_Mann_b2
_atom_type_scat_Cromer_Mann_a3
_atom_type_scat_Cromer_Mann_b3
_atom_type_scat_Cromer_Mann_a4
_atom_type_scat_Cromer_Mann_b4
_atom_type_scat_Cromer_Mann_c
_atom_type_scat_source
C 0.0033 0.0016 2.3100 20.8439 1.0200 10.2075 1.5886 0.5687 0.8650 51.6512 0.2156 'International Tables Vol C 4.2.6.8 and 6.1.1.4'
H 0.0000 0.0000 0.4930 10.5109 0.3229 26.1257 0.1402 3.1424 0.0408 57.7998 0.0030 'International Tables Vol C 4.2.6.8 and 6.1.1.4'
O 0.0106 0.0060 3.0485 13.2771 2.2868 5.7011 1.5463 0.3239 0.8670 32.9089 0.2508 'International Tables Vol C 4.2.6.8 and 6.1.1.4'
F 0.0171 0.0103 3.5392 10.2825 2.6412 4.2944 1.5170 0.2615 1.0243 26.1476 0.2776 'International Tables Vol C 4.2.6.8 and 6.1.1.4'
P 0.1023 0.0942 6.4345 1.9067 4.1791 27.1570 1.7800 0.5260 1.4908 68.1645 1.1149 'International Tables Vol C 4.2.6.8 and 6.1.1.4'
S 0.1246 0.1234 6.9053 1.4679 5.2034 22.2151 1.4379 0.2536 1.5863 56.1720 0.8669 'International Tables Vol C 4.2.6.8 and 6.1.1.4'
Cl 0.1484 0.1585 11.4604 0.0104 7.1964 1.1662 6.2556 18.5194 1.6455 47.7784 -9.5574 'International Tables Vol C 4.2.6.8 and 6.1.1.4'
Pd -0.9988 1.0072 19.3319 0.6987 15.5017 7.9893 5.2954 25.2052 0.6058 76.8986 5.2659 'International Tables Vol C 4.2.6.8 and 6.1.1.4'
N 0.0061 0.0033 12.2126 0.0057 3.1322 9.8933 2.0125 28.9975 1.1663 0.5826 -11.5290 'International Tables Vol C 4.2.6.8 and 6.1.1.4'

loop_
_geom_angle_atom_site_label_1
_geom_angle_atom_site_label_2
_geom_angle_atom_site_label_3
_geom_angle
_geom_angle_publ_flag
P1 Pd1 P2 97.17(4) yes
P1 Pd1 Cl1 89.22(4) yes
P2 Pd1 Cl1 171.88(5) yes
P1 Pd1 Cl2 162.42(5) yes
P2 Pd1 Cl2 86.91(4) yes
Cl1 Pd1 Cl2 88.47(4) yes
Pd1 P1 C1 120.70(14) yes
Pd1 P1 C25 111.64(14) yes
C1 P1 C25 102.6(2) yes
Pd1 P1 C31 115.75(15) yes
C1 P1 C31 97.8(2) yes
C25 P1 C31 106.4(2) yes
Pd1 P2 C10 111.64(15) yes
Pd1 P2 C13 118.87(16) yes
C10 P2 C13 99.6(2) yes
Pd1 P2 C19 113.46(16) yes
C10 P2 C19 108.6(2) yes
C13 P2 C19 103.3(2) yes
P1 C1 N1 126.8(3) yes
P1 C1 N2 126.9(3) yes
N1 C1 N2 106.3(4) yes
C3 C2 N2 107.6(4) yes
C3 C2 H21 125.9 no
N2 C2 H21 126.4 no
C2 C3 N1 107.2(4) yes
C2 C3 H31 127.3 no
N1 C3 H31 125.5 no
C5 C4 C9 121.7(4) yes
C5 C4 N2 118.5(4) yes
C9 C4 N2 119.5(4) yes
C4 C5 C6 118.5(5) yes
C4 C5 H51 120.2 no
C6 C5 H51 121.3 no
C5 C6 C7 120.2(5) yes
C5 C6 H61 119.6 no
C7 C6 H61 120.2 no
C6 C7 C8 120.5(5) yes
C6 C7 H71 119.7 no
C8 C7 H71 119.7 no
C7 C8 C9 120.4(5) yes
C7 C8 H81 120.8 no
C9 C8 H81 118.8 no
C4 C9 C8 118.6(4) yes
C4 C9 N3 120.9(4) yes
C8 C9 N3 120.5(4) yes
P2 C10 N3 121.8(3) yes
P2 C10 N4 127.9(4) yes
N3 C10 N4 110.3(4) yes
C12 C11 N3 105.5(4) yes
C12 C11 H111 127.7 no
N3 C11 H111 126.8 no
C11 C12 N4 110.8(4) yes
C11 C12 H121 125.3 no
N4 C12 H121 123.9 no
P2 C13 C14 124.9(4) yes
P2 C13 C18 115.7(4) yes
C14 C13 C18 119.1(4) yes
C13 C14 C15 120.0(5) yes
C13 C14 H141 120.4 no
C15 C14 H141 119.5 no
C14 C15 C16 120.8(5) yes
C14 C15 H151 119.5 no
C16 C15 H151 119.7 no
C15 C16 C17 119.9(5) yes
C15 C16 H161 120.1 no
C17 C16 H161 120.0 no
C16 C17 C18 119.6(5) yes
C16 C17 H171 119.9 no
C18 C17 H171 120.5 no
C17 C18 C13 120.5(5) yes
C17 C18 H181 119.5 no
C13 C18 H181 120.0 no
P2 C19 C20 117.2(4) yes
P2 C19 C24 124.8(4) yes
C20 C19 C24 118.0(5) yes
C19 C20 C21 121.3(6) yes
C19 C20 H201 119.4 no
C21 C20 H201 119.3 no
C20 C21 C22 119.5(6) yes
C20 C21 H211 120.7 no
C22 C21 H211 119.8 no
C21 C22 C23 120.0(5) yes
C21 C22 H221 119.7 no
C23 C22 H221 120.3 no
C22 C23 C24 120.4(5) yes
C22 C23 H231 120.6 no
C24 C23 H231 119.0 no
C19 C24 C23 120.8(5) yes
C19 C24 H241 119.5 no
C23 C24 H241 119.7 no
P1 C25 C26 122.4(4) yes
P1 C25 C30 118.6(4) yes
C26 C25 C30 119.0(4) yes
C25 C26 C27 121.0(5) yes
C25 C26 H261 119.3 no
C27 C26 H261 119.7 no
C26 C27 C28 120.2(5) yes
C26 C27 H271 119.8 no
C28 C27 H271 120.0 no
C27 C28 C29 119.9(5) yes
C27 C28 H281 119.9 no
C29 C28 H281 120.2 no
C28 C29 C30 120.0(5) yes
C28 C29 H291 120.0 no
C30 C29 H291 119.9 no
C25 C30 C29 119.8(5) yes
C25 C30 H301 119.7 no
C29 C30 H301 120.5 no
P1 C31 C32 117.5(4) yes
P1 C31 C36 122.1(4) yes
C32 C31 C36 120.2(5) yes
C31 C32 C33 119.7(5) yes
C31 C32 H321 119.9 no
C33 C32 H321 120.4 no
C32 C33 C34 119.8(5) yes
C32 C33 H331 119.8 no
C34 C33 H331 120.4 no
C33 C34 C35 119.5(6) yes
C33 C34 H341 120.1 no
C35 C34 H341 120.4 no
C34 C35 C36 121.8(6) yes
C34 C35 H351 118.8 no
C36 C35 H351 119.4 no
C31 C36 C35 118.9(5) yes
C31 C36 H361 119.6 no
C35 C36 H361 121.5 no
N1 C37 H371 108.8 no
N1 C37 H372 109.9 no
H371 C37 H372 109.9 no
N1 C37 H373 109.0 no
H371 C37 H373 109.5 no
H372 C37 H373 109.6 no
F1 C38 F2 107.2(6) yes
F1 C38 F3 106.5(5) yes
F2 C38 F3 107.8(6) yes
F1 C38 S1 112.6(4) yes
F2 C38 S1 112.3(4) yes
F3 C38 S1 110.3(5) yes
C37 N1 C3 122.8(4) yes
C37 N1 C1 127.7(4) yes
C3 N1 C1 109.6(4) yes
C4 N2 C2 122.5(4) yes
C4 N2 C1 128.2(4) yes
C2 N2 C1 109.3(4) yes
C9 N3 C10 127.3(4) yes
C9 N3 C11 124.8(4) yes
C10 N3 C11 107.2(4) yes
C12 N4 C10 106.1(4) yes
C38 S1 O1 104.4(3) yes
C38 S1 O2 101.7(3) yes
O1 S1 O2 116.4(3) yes
C38 S1 O3 103.0(3) yes
O1 S1 O3 114.3(3) yes
O2 S1 O3 114.5(3) yes

loop_
_geom_bond_atom_site_label_1
_geom_bond_atom_site_label_2
_geom_bond_site_symmetry_2
_geom_bond_distance
_geom_bond_publ_flag
Pd1 P1 . 2.2973(11) yes
Pd1 P2 . 2.2983(12) yes
Pd1 Cl1 . 2.3306(13) yes
Pd1 Cl2 . 2.3245(11) yes
P1 C1 . 1.836(4) yes
P1 C25 . 1.815(5) yes
P1 C31 . 1.833(5) yes
P2 C10 . 1.818(5) yes
P2 C13 . 1.843(5) yes
P2 C19 . 1.816(5) yes
C1 N1 . 1.356(6) yes
C1 N2 . 1.356(6) yes
C2 C3 . 1.350(7) yes
C2 N2 . 1.371(6) yes
C2 H21 . 0.935 no
C3 N1 . 1.370(6) yes
C3 H31 . 0.932 no
C4 C5 . 1.385(7) yes
C4 C9 . 1.400(7) yes
C4 N2 . 1.437(6) yes
C5 C6 . 1.396(7) yes
C5 H51 . 0.928 no
C6 C7 . 1.386(8) yes
C6 H61 . 0.928 no
C7 C8 . 1.381(7) yes
C7 H71 . 0.937 no
C8 C9 . 1.384(7) yes
C8 H81 . 0.932 no
C9 N3 . 1.429(6) yes
C10 N3 . 1.381(6) yes
C10 N4 . 1.322(6) yes
C11 C12 . 1.362(7) yes
C11 N3 . 1.380(6) yes
C11 H111 . 0.931 no
C12 N4 . 1.372(6) yes
C12 H121 . 0.928 no
C13 C14 . 1.394(7) yes
C13 C18 . 1.391(7) yes
C14 C15 . 1.389(7) yes
C14 H141 . 0.929 no
C15 C16 . 1.377(9) yes
C15 H151 . 0.927 no
C16 C17 . 1.390(9) yes
C16 H161 . 0.931 no
C17 C18 . 1.400(7) yes
C17 H171 . 0.929 no
C18 H181 . 0.928 no
C19 C20 . 1.388(7) yes
C19 C24 . 1.403(7) yes
C20 C21 . 1.394(8) yes
C20 H201 . 0.936 no
C21 C22 . 1.388(9) yes
C21 H211 . 0.932 no
C22 C23 . 1.374(9) yes
C22 H221 . 0.932 no
C23 C24 . 1.385(8) yes
C23 H231 . 0.935 no
C24 H241 . 0.931 no
C25 C26 . 1.400(6) yes
C25 C30 . 1.405(7) yes
C26 C27 . 1.361(7) yes
C26 H261 . 0.930 no
C27 C28 . 1.387(8) yes
C27 H271 . 0.941 no
C28 C29 . 1.400(8) yes
C28 H281 . 0.931 no
C29 C30 . 1.383(7) yes
C29 H291 . 0.932 no
C30 H301 . 0.932 no
C31 C32 . 1.391(7) yes
C31 C36 . 1.399(7) yes
C32 C33 . 1.397(7) yes
C32 H321 . 0.934 no
C33 C34 . 1.392(9) yes
C33 H331 . 0.931 no
C34 C35 . 1.377(9) yes
C34 H341 . 0.925 no
C35 C36 . 1.378(8) yes
C35 H351 . 0.929 no
C36 H361 . 0.932 no
C37 N1 . 1.470(6) yes
C37 H371 . 0.958 no
C37 H372 . 0.958 no
C37 H373 . 0.958 no
C38 F1 . 1.313(7) yes
C38 F2 . 1.333(7) yes
C38 F3 . 1.343(8) yes
C38 S1 . 1.822(7) yes
S1 O1 . 1.421(4) yes
S1 O2 . 1.438(4) yes
S1 O3 . 1.432(4) yes
O4 O4 2_565 0.969(17) yes

loop_
_geom_hbond_atom_site_label_D
_geom_hbond_atom_site_label_H
_geom_hbond_atom_site_label_A
_geom_hbond_site_symmetry_A
_geom_hbond_angle_DHA
_geom_hbond_distance_DH
_geom_hbond_distance_HA
_geom_hbond_distance_DA
_geom_hbond_publ_flag
C5 H51 O2 2_656 151 0.93 2.49 3.331(8) yes
C11 H111 O3 1_554 170 0.93 2.20 3.121(8) yes
C24 H241 N4 . 135 0.93 2.31 3.038(8) yes
C33 H331 O1 2_656 139 0.93 2.57 3.325(8) yes
C36 H361 C30 . 136 0.93 2.50 3.238(8) yes
